data_2009202
loop_
_publ_author_name
'Mitsunobu Doi'
'Kazuto Tsunemichi'
'Akiko Asano'
'Mariko Tarui'
'Toshimasa Ishida'
'Masaaki Shiono'

_publ_section_title
;
 <i>N</i>-[3-(Cytosin-1-yl)propionyl]-<small>L</small>-isoleucine, a
 heavily hydrated structure with four cytosine--isoleucine hybrids in
 the asymmetric unit
;
_journal_issue 11
_journal_name_full 'Acta Crystallographica Section C'
_journal_page_first 1865
_journal_page_last 1867
_journal_paper_doi 10.1107/S0108270199003650
_journal_volume 55
_journal_year 1999
_chemical_formula_moiety '4C13 H20 N4 O4, 9.5H2 O'
_chemical_formula_sum 'C52 H99 N16 O25.5'
_chemical_formula_weight 1356.47
_chemical_name_common C-Ile
_chemical_name_systematic
;
  Cytosinyl-L-isoleucine dipeptide
;
_space_group_IT_number 20
_symmetry_cell_setting orthorhombic
_symmetry_space_group_name_Hall 'C 2c 2'
_symmetry_space_group_name_H-M 'C 2 2 21'
_cell_angle_alpha 90.00
_cell_angle_beta 90.00
_cell_angle_gamma 90.00
_cell_formula_units_Z 8
_cell_length_a 14.190(3)
_cell_length_b 57.435(10)
_cell_length_c 17.4063(18)
_cell_measurement_reflns_used 25
_cell_measurement_temperature 293(2)
_cell_measurement_theta_max 22.06
_cell_measurement_theta_min 20.58
_cell_volume 14186(4)
_computing_cell_refinement 'MSC/AFC Diffractmeter Control Software'
_computing_data_collection
;
MSC/AFC Diffractmeter Control Software
(Molecular Structure Corporation, 1991)
;
_computing_data_reduction 'MSC/AFC Diffractmeter Control Software'
_computing_molecular_graphics 'ORTEPIII (Burnett & Johnson, 1996)'
_computing_publication_material 'PARST (Nardelli, 1983)'
_computing_structure_refinement 'SHELXL97 (Sheldrick, 1997)'
_computing_structure_solution 'LODEM (Matsugaki & Shiono, 1998)'
_diffrn_ambient_temperature 293(2)
_diffrn_measured_fraction_theta_full 0.499
_diffrn_measured_fraction_theta_max 0.499
_diffrn_measurement_device_type 'Rigaku AFC-5R'
_diffrn_measurement_method 2\q-\w
_diffrn_radiation_monochromator graphite
_diffrn_radiation_source 'Rigaku RU-200'
_diffrn_radiation_type CuK\a
_diffrn_radiation_wavelength 1.54180
_diffrn_reflns_av_R_equivalents 0.102
_diffrn_reflns_av_sigmaI/netI 0.0178
_diffrn_reflns_limit_h_max 16
_diffrn_reflns_limit_h_min -16
_diffrn_reflns_limit_k_max 67
_diffrn_reflns_limit_k_min 0
_diffrn_reflns_limit_l_max 20
_diffrn_reflns_limit_l_min 0
_diffrn_reflns_number 12671
_diffrn_reflns_theta_full 65.14
_diffrn_reflns_theta_max 65.14
_diffrn_reflns_theta_min 1.54
_diffrn_standards_decay_% 7.78
_diffrn_standards_interval_count 150
_diffrn_standards_number 3
_exptl_absorpt_coefficient_mu 0.861
_exptl_absorpt_correction_type none
_exptl_crystal_colour colorless
_exptl_crystal_density_diffrn 1.270
_exptl_crystal_density_method 'not measured'
_exptl_crystal_description plate
_exptl_crystal_F_000 5816
_exptl_crystal_size_max 0.60
_exptl_crystal_size_mid 0.11
_exptl_crystal_size_min 0.08
_refine_diff_density_max 0.683
_refine_diff_density_min -0.523
_refine_ls_abs_structure_details 'Flack (1983)'
_refine_ls_abs_structure_Flack 0.0(2)
_refine_ls_extinction_method none
_refine_ls_goodness_of_fit_ref 1.003
_refine_ls_hydrogen_treatment constr
_refine_ls_matrix_type full
_refine_ls_number_parameters 845
_refine_ls_number_reflns 12121
_refine_ls_number_restraints 0
_refine_ls_restrained_S_all 1.003
_refine_ls_R_factor_all 0.086
_refine_ls_R_factor_gt 0.076
_refine_ls_shift/su_max 0.002
_refine_ls_shift/su_mean <0.001
_refine_ls_structure_factor_coef Fsqd
_refine_ls_weighting_details 'w = 1/[\s^2^(Fo^2^)+(0.1656P)^2^+14.4219P] where P = (Fo^2^+2Fc^2^)/3'
_refine_ls_weighting_scheme calc
_refine_ls_wR_factor_ref 0.222
_reflns_number_gt 11006
_reflns_number_total 12121
_reflns_threshold_expression I>2\s(I)
_cod_data_source_file sx1078.cif
_cod_data_source_block sx1078
_cod_depositor_comments
;
The following automatic conversions were performed:

'_refine_ls_weighting_scheme' value 'calc w =
1/[\s^2^(Fo^2^)+(0.1656P)^2^+14.4219P] where P = (Fo^2^+2Fc^2^)/3'
was changed to 'calc'. New tag '_refine_ls_weighting_details' was
created. The value of the new tag was set to 'w =
1/[\s^2^(Fo^2^)+(0.1656P)^2^+14.4219P] where P = (Fo^2^+2Fc^2^)/3'.

Automatic conversion script
Id: cif_fix_values 3143 2015-03-26 13:38:13Z robertas 
;
_cod_database_code 2009202

loop_
_symmetry_equiv_pos_as_xyz
'x, y, z'
'-x, -y, z+1/2'
'-x, y, -z+1/2'
'x, -y, -z'
'x+1/2, y+1/2, z'
'-x+1/2, -y+1/2, z+1/2'
'-x+1/2, y+1/2, -z+1/2'
'x+1/2, -y+1/2, -z'

loop_
_atom_site_label
_atom_site_fract_x
_atom_site_fract_y
_atom_site_fract_z
_atom_site_U_iso_or_equiv
_atom_site_adp_type
_atom_site_calc_flag
_atom_site_refinement_flags
_atom_site_occupancy
_atom_site_disorder_assembly
_atom_site_disorder_group
_atom_site_type_symbol
N1\_1 .1304(2) .23736(5) .85017(16) .0452(7) Uani d . 1 . . N
C2\_1 .1299(2) .23711(6) .77087(19) .0406(7) Uani d . 1 . . C
O2\_1 .1312(2) .25512(4) .73394(15) .0559(7) Uani d . 1 . . O
N3\_1 .1272(2) .21574(5) .73643(15) .0412(6) Uani d . 1 . . N
H3\_1 .1254 .2152 .6871 .049 Uiso calc R 1 . . H
C4\_1 .1271(2) .19560(6) .77561(19) .0395(7) Uani d . 1 . . C
N4\_1 .1232(3) .17594(5) .73799(18) .0505(8) Uani d . 1 . . N
H4A\_1 .1201 .1762 .6880 .061 Uiso d . 1 . . H
H4B\_1 .1234 .1630 .7616 .061 Uiso d . 1 . . H
C5\_1 .1331(3) .19652(7) .8575(2) .0474(8) Uani d . 1 . . C
H5\_1 .1362 .1830 .8867 .057 Uiso calc R 1 . . H
C6\_1 .1341(3) .21745(7) .89061(19) .0462(8) Uani d . 1 . . C
H6\_1 .1375 .2183 .9439 .055 Uiso calc R 1 . . H
C7\_1 .1330(3) .26038(7) .8884(2) .0497(9) Uani d . 1 . . C
H7A\_1 .1766 .2705 .8614 .060 Uiso calc R 1 . . H
H7B\_1 .1557 .2585 .9406 .060 Uiso calc R 1 . . H
C8\_1 .0359(3) .27171(6) .8900(2) .0480(8) Uani d . 1 . . C
H8A\_1 .0120 .2729 .8380 .058 Uiso calc R 1 . . H
H8B\_1 -.0070 .2620 .9191 .058 Uiso calc R 1 . . H
C9\_1 .0397(3) .29591(6) .92618(19) .0438(8) Uani d . 1 . . C
O9\_1 .1152(2) .30397(5) .94801(18) .0644(8) Uani d . 1 . . O
N10\_1 -.0410(2) .30696(5) .93059(18) .0507(7) Uani d . 1 . . N
H10\_1 -.0908 .3001 .9140 .061 Uiso calc R 1 . . H
C10A\_1 -.0503(3) .33023(6) .9621(2) .0507(9) Uani d . 1 . . C
H10A\_1 .0124 .3374 .9612 .061 Uiso calc R 1 . . H
C10B\_1 -.1160(6) .34561(8) .9120(3) .096(2) Uani d . 1 . . C
H10B\_1 -.1164 .3612 .9350 .116 Uiso calc R 1 . . H
C102\_1 -.0782(13) .34810(13) .8326(4) .202(7) Uani d . 1 . . C
H10C\_1 -.0234 .3589 .8345 .303 Uiso d . 1 . . H
H10D\_1 -.1236 .3542 .7998 .303 Uiso d . 1 . . H
H10E\_1 -.0550 .3334 .8152 .303 Uiso d . 1 . . H
C101\_1 -.2192(7) .33684(11) .9119(6) .147(4) Uani d . 1 . . C
H10F\_1 -.2223 .3228 .8811 .177 Uiso calc R 1 . . H
H10G\_1 -.2363 .3327 .9641 .177 Uiso calc R 1 . . H
C10D\_1 -.2905(12) .3536(2) .8822(9) .246(10) Uani d . 1 . . C
H10H\_1 -.3478 .3523 .9117 .369 Uiso d . 1 . . H
H10I\_1 -.3083 .3482 .8287 .369 Uiso d . 1 . . H
H10J\_1 -.2684 .3685 .8793 .369 Uiso d . 1 . . H
C10\_1 -.0835(3) .33010(6) 1.0453(2) .0455(8) Uani d . 1 . . C
O10\_1 -.0932(2) .34973(4) 1.07687(16) .0611(8) Uani d . 1 . . O
O10T\_1 -.0982(3) .31119(4) 1.07767(16) .0636(8) Uani d . 1 . . O
N1\_2 .6481(2) .21155(5) .83650(17) .0448(7) Uani d . 1 . . N
C2\_2 .6368(3) .21031(6) .7578(2) .0419(7) Uani d . 1 . . C
O2\_2 .6329(2) .22734(4) .71750(16) .0600(7) Uani d . 1 . . O
N3\_2 .6298(2) .18816(5) .72814(17) .0445(7) Uani d . 1 . . N
H3\_2 .6206 .1868 .6795 .053 Uiso calc R 1 . . H
C4\_2 .6361(3) .16827(6) .7697(2) .0440(8) Uani d . 1 . . C
N4\_2 .6292(3) .14837(5) .73423(18) .0604(9) Uani d . 1 . . N
H4A\_2 .6208 .1478 .6856 .072 Uiso d . 1 . . H
H4B\_2 .6334 .1356 .7603 .072 Uiso d . 1 . . H
C5\_2 .6493(3) .17045(7) .8504(2) .0527(9) Uani d . 1 . . C
H5\_2 .6542 .1574 .8818 .063 Uiso calc R 1 . . H
C6\_2 .6544(3) .19195(7) .8796(2) .0506(9) Uani d . 1 . . C
H6\_2 .6628 .1935 .9323 .061 Uiso calc R 1 . . H
C7\_2 .6499(3) .23480(7) .8721(2) .0487(8) Uani d . 1 . . C
H7A\_2 .6791 .2458 .8372 .058 Uiso calc R 1 . . H
H7B\_2 .6870 .2343 .9188 .058 Uiso calc R 1 . . H
C8\_2 .5503(3) .24271(6) .8907(2) .0482(8) Uani d . 1 . . C
H8A\_2 .5119 .2414 .8448 .058 Uiso calc R 1 . . H
H8B\_2 .5239 .2324 .9293 .058 Uiso calc R 1 . . H
C9\_2 .5457(2) .26768(6) .92000(19) .0411(7) Uani d . 1 . . C
O9\_2 .6146(2) .28074(5) .91617(17) .0562(7) Uani d . 1 . . O
N10\_2 .4638(2) .27404(5) .94816(17) .0449(7) Uani d . 1 . . N
H10\_2 .4220 .2634 .9554 .054 Uiso calc R 1 . . H
C10A\_2 .4395(3) .29785(6) .9677(2) .0446(8) Uani d . 1 . . C
H10A\_2 .4942 .3079 .9581 .054 Uiso calc R 1 . . H
C10B\_2 .3549(4) .30613(8) .9154(2) .0662(11) Uani d . 1 . . C
H10B\_2 .3009 .2960 .9258 .079 Uiso calc R 1 . . H
C102\_2 .3263(5) .33066(10) .9338(4) .0935(19) Uani d . 1 . . C
H10C\_2 .3162 .3319 .9893 .140 Uiso d . 1 . . H
H10D\_2 .2692 .3346 .9083 .140 Uiso d . 1 . . H
H10E\_2 .3755 .3411 .9197 .140 Uiso d . 1 . . H
C101\_2 .3831(7) .30290(16) .8315(3) .128(3) Uani d . 1 . . C
H10F\_2 .4376 .3127 .8216 .154 Uiso calc R 1 . . H
H10G\_2 .4029 .2869 .8247 .154 Uiso calc R 1 . . H
C10D\_2 .3136(9) .3080(2) .7744(5) .165(4) Uani d . 1 . . C
H10H\_2 .2631 .2977 .7784 .247 Uiso d . 1 . . H
H10I\_2 .3429 .3065 .7232 .247 Uiso d . 1 . . H
H10J\_2 .2936 .3240 .7796 .247 Uiso d . 1 . . H
C10\_2 .4113(2) .29998(6) 1.0519(2) .0437(8) Uani d . 1 . . C
O10\_2 .4165(3) .31917(5) 1.08219(17) .0737(10) Uani d . 1 . . O
O10T\_2 .3831(2) .28181(4) 1.08548(15) .0323(6) Uani d . 1 . . C
N1\_3 .6061(2) .00599(5) .82612(16) .0402(6) Uani d . 1 . . N
C2\_3 .6149(2) .00799(5) .74751(19) .0369(7) Uani d . 1 . . C
O2\_3 .61553(19) -.00866(4) .70475(15) .0493(6) Uani d . 1 . . O
N3\_3 .6220(2) .03059(5) .72035(15) .0378(6) Uani d . 1 . . N
H3\_3 .6268 .0324 .6715 .045 Uiso calc R 1 . . H
C4\_3 .6220(2) .05006(6) .76418(19) .0394(7) Uani d . 1 . . C
N4\_3 .6307(3) .07035(5) .73146(17) .0500(7) Uani d . 1 . . N
H4A\_3 .6361 .0712 .6820 .060 Uiso d . 1 . . H
H4B\_3 .6308 .0828 .7584 .060 Uiso d . 1 . . H
C5\_3 .6112(3) .04694(6) .84455(19) .0454(8) Uani d . 1 . . C
H5\_3 .6085 .0597 .8773 .054 Uiso calc R 1 . . H
C6\_3 .6047(3) .02519(6) .87244(19) .0455(8) Uani d . 1 . . C
H6\_3 .5991 .0231 .9252 .055 Uiso calc R 1 . . H
C7\_3 .6057(3) -.01725(6) .8616(2) .0450(8) Uani d . 1 . . C
H7A\_3 .5779 -.0284 .8262 .054 Uiso calc R 1 . . H
H7B\_3 .5673 -.0169 .9077 .054 Uiso calc R 1 . . H
C8\_3 .7036(3) -.02487(8) .8817(3) .0617(11) Uani d . 1 . . C
H8A\_3 .7352 -.0125 .9095 .074 Uiso calc R 1 . . H
H8B\_3 .7387 -.0278 .8349 .074 Uiso calc R 1 . . H
C9\_3 .7024(3) -.04673(6) .9307(2) .0484(8) Uani d . 1 . . C
O9\_3 .6387(2) -.05073(5) .97580(16) .0611(7) Uani d . 1 . . O
N10\_3 .7750(2) -.06105(6) .9210(2) .0534(8) Uani d . 1 . . N
H10\_3 .8184 -.0573 .8887 .064 Uiso calc R 1 . . H
C10A\_3 .7835(3) -.08272(6) .9632(2) .0507(9) Uani d . 1 . . C
H10A\_3 .7206 -.0898 .9639 .061 Uiso calc R 1 . . H
C10B\_3 .8479(5) -.09989(8) .9224(3) .0756(15) Uani d . 1 . . C
H10B\_3 .8469 -.1142 .9531 .091 Uiso calc R 1 . . H
C102\_3 .8088(10) -.10624(15) .8451(4) .160(5) Uani d . 1 . . C
H10C\_3 .7436 -.1105 .8515 .241 Uiso d . 1 . . H
H10D\_3 .8429 -.1197 .8262 .241 Uiso d . 1 . . H
H10E\_3 .8151 -.0937 .8111 .241 Uiso d . 1 . . H
C101\_3 .9536(6) -.09126(14) .9218(6) .131(3) Uani d . 1 . . C
H10F\_3 .9592 -.0786 .8854 .157 Uiso calc R 1 . . H
H10G\_3 .9688 -.0852 .9722 .157 Uiso calc R 1 . . H
C10D\_3 1.0227(11) -.1092(2) .9018(11) .239(9) Uani d . 1 . . C
H10H\_3 1.0128 -.1130 .8464 .358 Uiso d . 1 . . H
H10I\_3 1.0156 -.1222 .9312 .358 Uiso d . 1 . . H
H10J\_3 1.0840 -.1022 .9054 .358 Uiso d . 1 . . H
C10\_3 .8131(3) -.07959(6) 1.0471(2) .0472(8) Uani d . 1 . . C
O10\_3 .8070(2) -.09760(5) 1.08757(16) .0579(7) Uani d . 1 . . O
O10T\_3 .8410(3) -.06043(5) 1.07073(18) .0647(8) Uani d . 1 . . O
N1\_4 .9021(2) -.03025(6) .3303(2) .0505(7) Uani d . 1 . . N
C2\_4 .8779(3) -.03189(7) .2536(2) .0516(9) Uani d . 1 . . C
O2\_4 .8640(3) -.01521(5) .21308(19) .0709(9) Uani d . 1 . . O
N3\_4 .8699(2) -.05464(5) .22613(18) .0466(7) Uani d . 1 . . N
H3\_4 .8555 -.0564 .1785 .056 Uiso calc R 1 . . H
C4\_4 .8828(2) -.07420(6) .2680(2) .0456(8) Uani d . 1 . . C
N4\_4 .8746(3) -.09420(5) .23452(18) .0531(8) Uani d . 1 . . N
H4A\_4 .8608 -.0950 .1866 .064 Uiso d . 1 . . H
H4B\_4 .8828 -.1067 .2609 .064 Uiso d . 1 . . H
C5\_4 .9063(3) -.07107(7) .3468(2) .0514(9) Uani d . 1 . . C
H5\_4 .9158 -.0839 .3785 .062 Uiso calc R 1 . . H
C6\_4 .9145(3) -.04949(7) .3745(2) .0543(9) Uani d . 1 . . C
H6\_4 .9293 -.0476 .4262 .065 Uiso calc R 1 . . H
C7\_4 .9089(3) -.00689(7) .3650(3) .0565(10) Uani d . 1 . . C
H7A\_4 .9418 .0035 .3301 .068 Uiso calc R 1 . . H
H7B\_4 .9450 -.0078 .4122 .068 Uiso calc R 1 . . H
C8\_4 .8137(3) .00261(7) .3817(3) .0563(10) Uani d . 1 . . C
H8A\_4 .7804 -.0084 .4142 .068 Uiso calc R 1 . . H
H8B\_4 .7791 .0039 .3338 .068 Uiso calc R 1 . . H
C9\_4 .8135(3) .02608(6) .4205(2) .0474(8) Uani d . 1 . . C
O9\_4 .8854(2) .03460(6) .4474(3) .0851(12) Uani d . 1 . . O
N10\_4 .7315(2) .03650(5) .42428(18) .0478(7) Uani d . 1 . . N
H10\_4 .6837 .0296 .4043 .057 Uiso calc R 1 . . H
C10A\_4 .7165(3) .05911(6) .4602(2) .0421(8) Uani d . 1 . . C
H10A\_4 .7788 .0662 .4671 .050 Uiso calc R 1 . . H
C10B\_4 .6598(3) .07558(7) .4078(2) .0507(9) Uani d . 1 . . C
H10B\_4 .6545 .0905 .4347 .061 Uiso calc R 1 . . H
C101\_4 .5610(3) .06694(8) .3936(3) .0642(11) Uani d . 1 . . C
H10C\_4 .5357 .0609 .4414 .077 Uiso calc R 1 . . H
H10D\_4 .5635 .0542 .3572 .077 Uiso calc R 1 . . H
C102\_4 .7130(4) .08019(11) .3329(3) .0841(16) Uani d . 1 . . C
H10E\_4 .7008 .0676 .2968 .126 Uiso d . 1 . . H
H10F\_4 .7793 .0809 .3425 .126 Uiso d . 1 . . H
H10G\_4 .6919 .0945 .3105 .126 Uiso d . 1 . . H
C10D\_4 .4940(5) .08558(13) .3627(4) .101(2) Uani d . 1 . . C
H10H\_4 .4774 .0960 .4028 .152 Uiso d . 1 . . H
H10I\_4 .4386 .0782 .3424 .152 Uiso d . 1 . . H
H10J\_4 .5250 .0940 .3218 .152 Uiso d . 1 . . H
C10\_4 .6724(2) .05695(5) .54051(18) .0385(7) Uani d . 1 . . C
O10\_4 .6610(2) .07587(4) .57572(15) .0557(7) Uani d . 1 . . O
O10T\_4 .6524(2) .03767(4) .56636(14) .0515(6) Uani d . 1 . . O
O\_5 .1066(2) .13346(5) .83144(17) .0633(8) Uani d . 1 . . O
HA\_5 .0440 .1332 .8478 .095 Uiso d . 1 . . H
HB\_5 .1624 .1276 .8627 .095 Uiso d . 1 . . H
O\_6 .6416(2) .10861(5) .83551(15) .0556(7) Uani d . 1 . . O
HA\_6 .7048 .1115 .8588 .083 Uiso d . 1 . . H
HB\_6 .5876 .1082 .8717 .083 Uiso d . 1 . . H
O\_7 -.1969(2) .27769(6) .8944(2) .0711(9) Uani d . 1 . . O
HA\_7 -.2648 .2784 .9019 .107 Uiso d . 1 . . H
HB\_7 -.1737 .2690 .8496 .107 Uiso d . 1 . . H
O\_8 .3263(2) .23744(6) .9565(2) .0735(9) Uani d . 1 . . O
HA\_8 .3173 .2322 1.0080 .110 Uiso d . 1 . . H
HB\_8 .3449 .2339 .9033 .110 Uiso d . 1 . . H
O\_9 -.2519(3) .38081(6) 1.0738(3) .0939(13) Uani d . 1 . . O
HA\_9 -.1973 .3704 1.0701 .141 Uiso d . 1 . . H
HB\_9 -.2226 .3961 1.0716 .141 Uiso d . 1 . . H
O\_10 -.0029(3) .39148(6) 1.0668(3) .0978(14) Uani d . 1 . . O
HA\_10 -.0332 .3756 1.0680 .147 Uiso d . 1 . . H
HB\_10 -.0558 .4033 1.0671 .147 Uiso d . 1 . . H
O\_11 .9358(3) -.13463(6) .1010(3) .1066(16) Uani d . 1 . . O
HA\_11 .8880 -.1221 .0963 .160 Uiso d . 1 . . H
HB\_11 .9280 -.1513 .0939 .160 Uiso d . 1 . . H
O\_12 .9239(6) -.03665(13) .8120(8) .236(6) Uani d . 1 . . O
HA\_12 .9229 -.0313 .8687 .354 Uiso d . 1 . . H
HB\_12 .9045 -.0208 .8053 .354 Uiso d . 1 . . H
O\_13 .9157(6) -.02258(13) .9862(7) .221(5) Uani d . 1 . . O
HA\_13 .8967 -.0365 1.0121 .332 Uiso d . 1 . . H
HB\_13 .9843 -.0288 .9719 .332 Uiso d . 1 . . H
O\_14 .5501(3) 0 .5000 .0693(12) Uani d S 1 . . O
H\_14 .5834 .0135 .5234 .104 Uiso d . 1 . . H

loop_
_atom_site_aniso_label
_atom_site_aniso_U_11
_atom_site_aniso_U_22
_atom_site_aniso_U_33
_atom_site_aniso_U_12
_atom_site_aniso_U_13
_atom_site_aniso_U_23
N1_1 .0530(16) .0446(16) .0379(14) .0071(13) .0014(12) -.0034(12)
C2_1 .0435(17) .0396(17) .0386(16) .0046(14) .0028(13) -.0003(13)
O2_1 .0827(19) .0383(13) .0467(14) .0051(13) .0041(13) .0023(11)
N3_1 .0525(16) .0384(14) .0327(13) .0029(12) .0020(12) .0014(11)
C4_1 .0402(16) .0409(17) .0374(16) .0044(13) .0028(13) .0008(13)
N4_1 .072(2) .0370(15) .0429(15) -.0002(14) .0015(15) .0003(12)
C5_1 .061(2) .0454(19) .0362(17) .0030(16) .0083(15) .0052(14)
C6_1 .0552(19) .052(2) .0312(15) .0040(16) .0027(14) -.0005(14)
C7_1 .055(2) .050(2) .0450(18) .0044(16) -.0031(16) -.0128(15)
C8_1 .054(2) .0443(19) .0454(18) .0015(15) -.0007(16) -.0158(15)
C9_1 .055(2) .0446(18) .0318(15) -.0045(15) .0015(14) -.0021(14)
O9_1 .0685(18) .0590(17) .0658(17) -.0031(14) -.0093(14) -.0192(14)
N10_1 .0653(19) .0395(16) .0473(16) -.0041(14) .0088(14) -.0128(13)
C10A_1 .072(2) .0331(17) .0466(19) -.0032(16) .0102(17) -.0070(15)
C10B_1 .208(8) .039(2) .042(2) .025(3) -.015(3) -.0048(17)
C102_1 .48(2) .082(4) .046(3) .061(8) .038(7) .012(3)
C101_1 .190(8) .058(3) .194(9) .042(4) -.123(8) -.037(4)
C10D_1 .300(18) .157(10) .281(18) .129(11) -.183(15) -.092(11)
C10_1 .062(2) .0320(16) .0424(17) .0038(15) .0015(15) -.0063(14)
O10_1 .108(2) .0302(12) .0454(13) .0045(13) .0103(15) -.0062(10)
O10T_1 .117(2) .0304(12) .0438(13) -.0023(14) .0129(15) -.0005(11)
N1_2 .0493(15) .0420(16) .0430(15) .0068(12) .0019(12) -.0090(12)
C2_2 .0464(17) .0328(16) .0464(18) .0032(13) -.0008(14) -.0016(14)
O2_2 .091(2) .0338(13) .0549(15) .0048(13) -.0106(15) .0027(11)
N3_2 .0589(17) .0373(15) .0372(14) .0040(13) -.0004(13) .0005(11)
C4_2 .0534(19) .0349(16) .0436(18) .0022(14) .0031(15) .0002(14)
N4_2 .101(3) .0356(16) .0441(17) .0045(17) -.0014(18) .0029(13)
C5_2 .071(2) .047(2) .0393(18) .0064(18) .0064(17) .0040(15)
C6_2 .063(2) .055(2) .0346(17) .0070(18) .0065(15) -.0032(15)
C7_2 .0516(19) .0438(19) .051(2) .0028(15) .0021(16) -.0137(16)
C8_2 .055(2) .0410(19) .0482(19) .0019(15) .0012(16) -.0119(15)
C9_2 .0462(18) .0425(18) .0347(15) .0019(14) -.0014(13) -.0023(14)
O9_2 .0578(15) .0499(15) .0607(15) -.0013(12) .0044(13) -.0139(12)
N10_2 .0528(16) .0356(14) .0462(15) .0027(12) .0046(13) -.0061(12)
C10A_2 .0562(19) .0375(17) .0402(17) .0051(15) .0058(15) .0015(14)
C10B_2 .094(3) .058(2) .047(2) .014(2) -.009(2) .0014(18)
C102_2 .122(5) .060(3) .099(4) .019(3) -.032(4) .008(3)
C101_2 .186(8) .151(7) .048(3) .057(6) -.017(4) -.006(3)
C10D_2 .229(12) .181(9) .084(5) -.015(9) -.062(6) .030(6)
C10_2 .0499(18) .0385(17) .0428(18) .0098(14) -.0054(14) -.0103(14)
O10_2 .138(3) .0361(14) .0469(15) .0045(16) .0153(18) -.0069(12)
O10T_2 .0623(18) .0176(12) .0170(11) -.0067(12) .0029(12) -.0004(10)
N1_3 .0479(15) .0368(15) .0358(13) .0016(12) -.0019(11) .0062(11)
C2_3 .0377(16) .0339(15) .0390(16) .0022(13) -.0026(12) .0021(13)
O2_3 .0667(16) .0356(12) .0455(13) -.0015(11) .0018(11) -.0045(10)
N3_3 .0515(15) .0342(13) .0276(12) .0004(12) .0005(11) .0016(10)
C4_3 .0428(17) .0340(16) .0415(17) .0027(13) -.0034(14) .0024(13)
N4_3 .079(2) .0324(14) .0385(15) .0018(14) .0049(15) .0014(11)
C5_3 .062(2) .0399(18) .0343(16) .0011(15) .0023(15) -.0030(13)
C6_3 .059(2) .0464(19) .0316(16) .0021(16) -.0009(14) .0036(14)
C7_3 .0518(19) .0375(17) .0457(18) .0025(15) -.0006(15) .0116(14)
C8_3 .058(2) .052(2) .075(3) -.0003(18) -.005(2) .025(2)
C9_3 .060(2) .0426(19) .0427(19) .0045(16) -.0065(17) .0081(15)
O9_3 .0801(19) .0549(16) .0483(15) .0130(14) .0073(14) .0136(12)
N10_3 .0600(18) .0466(18) .0538(18) .0086(14) -.0007(15) .0149(15)
C10A_3 .064(2) .0377(18) .050(2) .0041(16) -.0108(17) .0086(16)
C10B_3 .122(4) .052(2) .053(2) .029(3) -.003(3) .0086(19)
C102_3 .312(15) .110(5) .059(3) .075(8) -.043(6) -.017(4)
C101_3 .124(6) .103(5) .166(8) .039(4) .078(6) .038(5)
C10D_3 .208(13) .169(10) .34(2) .096(10) .154(14) .079(13)
C10_3 .055(2) .0387(18) .0483(19) .0038(15) -.0065(16) .0051(15)
O10_3 .0811(19) .0480(15) .0446(14) -.0009(13) -.0063(13) .0082(12)
O10T_3 .095(2) .0432(15) .0559(16) -.0055(14) -.0154(15) .0041(12)
N1_4 .0518(16) .0416(16) .0581(19) .0024(13) .0033(14) -.0122(14)
C2_4 .053(2) .0402(19) .062(2) .0049(16) .0088(17) -.0050(17)
O2_4 .108(2) .0376(15) .0675(18) .0037(15) .0046(18) .0034(13)
N3_4 .0545(17) .0391(15) .0462(16) .0019(13) .0013(13) -.0043(12)
C4_4 .0439(18) .0437(18) .0491(19) .0031(15) -.0028(15) -.0019(15)
N4_4 .074(2) .0365(15) .0493(17) .0017(15) -.0121(16) -.0018(13)
C5_4 .068(2) .045(2) .0419(18) .0056(17) -.0019(17) .0011(15)
C6_4 .059(2) .054(2) .050(2) .0038(18) -.0016(17) -.0105(17)
C7_4 .051(2) .046(2) .072(3) -.0036(16) .0032(18) -.0159(19)
C8_4 .051(2) .048(2) .070(3) -.0013(16) .0029(19) -.0178(19)
C9_4 .052(2) .0451(19) .0446(18) -.0011(15) -.0002(16) -.0062(16)
O9_4 .0636(18) .071(2) .120(3) .0065(16) -.0213(19) -.046(2)
N10_4 .0508(16) .0437(16) .0489(17) -.0053(13) .0081(13) -.0174(13)
C10A_4 .0532(19) .0335(16) .0395(17) -.0027(14) .0066(14) -.0054(13)
C10B_4 .076(2) .0441(19) .0326(16) -.0040(18) .0062(16) .0041(15)
C101_4 .074(3) .061(3) .058(2) .002(2) -.009(2) .0073(19)
C102_4 .101(4) .106(4) .045(2) -.012(3) .014(2) .022(3)
C10D_4 .106(4) .116(5) .081(4) .027(4) -.019(3) .033(4)
C10_4 .0536(18) .0287(15) .0333(16) .0030(13) -.0004(14) .0003(12)
O10_4 .096(2) .0321(12) .0390(12) .0071(13) .0083(13) -.0020(10)
O10T_4 .0840(18) .0329(12) .0375(12) -.0004(12) .0050(12) .0012(10)
O_5 .088(2) .0483(15) .0535(15) .0080(14) .0069(14) .0009(12)
O_6 .0755(18) .0440(14) .0474(13) .0030(13) .0039(13) .0024(11)
O_7 .0573(16) .0642(19) .092(2) -.0051(13) .0081(16) -.0326(17)
O_8 .0642(18) .069(2) .087(2) -.0047(15) .0066(16) -.0267(17)
O_9 .098(3) .0525(19) .131(4) -.0029(17) .036(3) .003(2)
O_10 .093(2) .060(2) .140(4) -.0074(19) -.042(3) .009(2)
O_11 .134(3) .0431(17) .143(4) .014(2) -.072(3) -.014(2)
O_12 .157(6) .128(5) .422(17) .003(5) .130(9) .084(8)
O_13 .204(8) .144(6) .317(13) -.082(6) -.063(8) .108(7)
O_14 .075(3) .058(2) .074(3) .000 .000 -.023(2)

loop_
_atom_type_symbol
_atom_type_description
_atom_type_scat_dispersion_real
_atom_type_scat_dispersion_imag
_atom_type_scat_source
C C 0.0181 0.0091 'International Tables Vol C Tables 4.2.6.8 and 6.1.1.4'
H H 0.0000 0.0000 'International Tables Vol C Tables 4.2.6.8 and 6.1.1.4'
N N 0.0311 0.0180 'International Tables Vol C Tables 4.2.6.8 and 6.1.1.4'
O O 0.0492 0.0322 'International Tables Vol C Tables 4.2.6.8 and 6.1.1.4'

loop_
_geom_angle_atom_site_label_1
_geom_angle_atom_site_label_2
_geom_angle_atom_site_label_3
_geom_angle
C6_1 N1_1 C2_1 121.0(3)
C6_1 N1_1 C7_1 121.5(3)
C2_1 N1_1 C7_1 117.3(3)
O2_1 C2_1 N3_1 122.1(3)
O2_1 C2_1 N1_1 121.3(3)
N3_1 C2_1 N1_1 116.6(3)
C4_1 N3_1 C2_1 123.4(3)
N4_1 C4_1 N3_1 119.3(3)
N4_1 C4_1 C5_1 122.3(3)
N3_1 C4_1 C5_1 118.3(3)
C6_1 C5_1 C4_1 117.7(3)
C5_1 C6_1 N1_1 122.7(3)
N1_1 C7_1 C8_1 111.5(3)
C9_1 C8_1 C7_1 111.4(3)
O9_1 C9_1 N10_1 124.2(3)
O9_1 C9_1 C8_1 120.1(3)
N10_1 C9_1 C8_1 115.8(3)
C9_1 N10_1 C10A_1 123.2(3)
N10_1 C10A_1 C10_1 112.5(3)
N10_1 C10A_1 C10B_1 111.5(3)
C10_1 C10A_1 C10B_1 110.5(4)
C102_1 C10B_1 C10A_1 111.0(7)
C102_1 C10B_1 C101_1 111.8(8)
C10A_1 C10B_1 C101_1 112.6(5)
C10D_1 C101_1 C10B_1 115.6(10)
O10T_1 C10_1 O10_1 124.4(3)
O10T_1 C10_1 C10A_1 119.2(3)
O10_1 C10_1 C10A_1 116.4(3)
C6_2 N1_2 C2_2 120.9(3)
C6_2 N1_2 C7_2 121.3(3)
C2_2 N1_2 C7_2 117.8(3)
O2_2 C2_2 N3_2 122.0(3)
O2_2 C2_2 N1_2 122.7(3)
N3_2 C2_2 N1_2 115.3(3)
C4_2 N3_2 C2_2 125.0(3)
N4_2 C4_2 N3_2 118.8(3)
N4_2 C4_2 C5_2 123.7(3)
N3_2 C4_2 C5_2 117.5(3)
C6_2 C5_2 C4_2 117.6(3)
C5_2 C6_2 N1_2 123.6(3)
N1_2 C7_2 C8_2 110.2(3)
C9_2 C8_2 C7_2 113.2(3)
O9_2 C9_2 N10_2 123.5(3)
O9_2 C9_2 C8_2 121.3(3)
N10_2 C9_2 C8_2 115.2(3)
C9_2 N10_2 C10A_2 124.1(3)
N10_2 C10A_2 C10_2 111.3(3)
N10_2 C10A_2 C10B_2 109.2(3)
C10_2 C10A_2 C10B_2 109.3(3)
C102_2 C10B_2 C101_2 112.9(5)
C102_2 C10B_2 C10A_2 111.4(4)
C101_2 C10B_2 C10A_2 108.4(5)
C10D_2 C101_2 C10B_2 117.3(8)
O10_2 C10_2 O10T_2 124.4(3)
O10_2 C10_2 C10A_2 118.0(3)
O10T_2 C10_2 C10A_2 117.6(3)
C6_3 N1_3 C2_3 121.3(3)
C6_3 N1_3 C7_3 119.0(3)
C2_3 N1_3 C7_3 119.5(3)
O2_3 C2_3 N1_3 123.0(3)
O2_3 C2_3 N3_3 122.0(3)
N1_3 C2_3 N3_3 115.0(3)
C4_3 N3_3 C2_3 125.6(3)
N4_3 C4_3 N3_3 119.5(3)
N4_3 C4_3 C5_3 123.6(3)
N3_3 C4_3 C5_3 116.8(3)
C6_3 C5_3 C4_3 118.7(3)
C5_3 C6_3 N1_3 122.4(3)
N1_3 C7_3 C8_3 111.1(3)
C7_3 C8_3 C9_3 111.3(3)
O9_3 C9_3 N10_3 122.6(3)
O9_3 C9_3 C8_3 121.8(4)
N10_3 C9_3 C8_3 115.6(4)
C9_3 N10_3 C10A_3 122.1(3)
N10_3 C10A_3 C10B_3 111.7(3)
N10_3 C10A_3 C10_3 113.9(3)
C10B_3 C10A_3 C10_3 110.9(3)
C102_3 C10B_3 C10A_3 110.7(6)
C102_3 C10B_3 C101_3 114.9(7)
C10A_3 C10B_3 C101_3 111.7(5)
C10D_3 C101_3 C10B_3 114.6(9)
O10T_3 C10_3 O10_3 124.6(3)
O10T_3 C10_3 C10A_3 120.6(3)
O10_3 C10_3 C10A_3 114.8(3)
C6_4 N1_4 C2_4 121.6(3)
C6_4 N1_4 C7_4 120.0(3)
C2_4 N1_4 C7_4 118.3(3)
O2_4 C2_4 N1_4 123.5(4)
O2_4 C2_4 N3_4 122.0(4)
N1_4 C2_4 N3_4 114.5(3)
C4_4 N3_4 C2_4 125.6(3)
N4_4 C4_4 N3_4 118.9(3)
N4_4 C4_4 C5_4 124.6(3)
N3_4 C4_4 C5_4 116.5(3)
C6_4 C5_4 C4_4 119.1(4)
C5_4 C6_4 N1_4 122.6(4)
N1_4 C7_4 C8_4 110.8(3)
C7_4 C8_4 C9_4 114.7(3)
O9_4 C9_4 N10_4 122.6(3)
O9_4 C9_4 C8_4 121.8(3)
N10_4 C9_4 C8_4 115.6(3)
C9_4 N10_4 C10A_4 123.9(3)
N10_4 C10A_4 C10_4 112.2(3)
N10_4 C10A_4 C10B_4 111.7(3)
C10_4 C10A_4 C10B_4 112.0(3)
C101_4 C10B_4 C102_4 112.1(4)
C101_4 C10B_4 C10A_4 112.4(3)
C102_4 C10B_4 C10A_4 110.7(4)
C10B_4 C101_4 C10D_4 113.9(4)
O10T_4 C10_4 O10_4 124.8(3)
O10T_4 C10_4 C10A_4 120.0(3)
O10_4 C10_4 C10A_4 115.2(3)

loop_
_geom_bond_atom_site_label_1
_geom_bond_atom_site_label_2
_geom_bond_site_symmetry_2
_geom_bond_distance
_geom_bond_publ_flag
N1_1 C6_1 . 1.344(5) ?
N1_1 C2_1 . 1.380(4) ?
N1_1 C7_1 . 1.481(5) ?
C2_1 O2_1 . 1.218(4) ?
C2_1 N3_1 . 1.367(4) ?
N3_1 C4_1 . 1.343(4) ?
C4_1 N4_1 . 1.306(5) ?
C4_1 C5_1 . 1.428(5) ?
C5_1 C6_1 . 1.334(5) ?
C7_1 C8_1 . 1.523(5) ?
C8_1 C9_1 . 1.527(5) ?
C9_1 O9_1 . 1.228(5) ?
C9_1 N10_1 . 1.311(5) ?
N10_1 C10A_1 . 1.450(4) ?
C10A_1 C10_1 . 1.523(5) ?
C10A_1 C10B_1 . 1.552(7) ?
C10B_1 C102_1 . 1.490(10) ?
C10B_1 C101_1 . 1.548(13) ?
C101_1 C10D_1 . 1.490(11) ?
C10_1 O10T_1 . 1.242(4) ?
C10_1 O10_1 . 1.262(4) ?
N1_2 C6_2 . 1.356(5) ?
N1_2 C2_2 . 1.382(5) ?
N1_2 C7_2 . 1.472(4) ?
C2_2 O2_2 . 1.205(4) ?
C2_2 N3_2 . 1.376(4) ?
N3_2 C4_2 . 1.355(5) ?
C4_2 N4_2 . 1.303(5) ?
C4_2 C5_2 . 1.423(5) ?
C5_2 C6_2 . 1.337(6) ?
C7_2 C8_2 . 1.518(5) ?
C8_2 C9_2 . 1.523(5) ?
C9_2 O9_2 . 1.235(4) ?
C9_2 N10_2 . 1.313(5) ?
N10_2 C10A_2 . 1.451(4) ?
C10A_2 C10_2 . 1.524(5) ?
C10A_2 C10B_2 . 1.580(6) ?
C10B_2 C102_2 . 1.501(7) ?
C10B_2 C101_2 . 1.526(7) ?
C101_2 C10D_2 . 1.430(11) ?
C10_2 O10_2 . 1.224(4) ?
C10_2 O10T_2 . 1.261(5) ?
N1_3 C6_3 . 1.366(5) ?
N1_3 C2_3 . 1.379(4) ?
N1_3 C7_3 . 1.471(4) ?
C2_3 O2_3 . 1.212(4) ?
C2_3 N3_3 . 1.385(4) ?
N3_3 C4_3 . 1.354(4) ?
C4_3 N4_3 . 1.303(4) ?
C4_3 C5_3 . 1.419(5) ?
C5_3 C6_3 . 1.343(5) ?
C7_3 C8_3 . 1.498(6) ?
C8_3 C9_3 . 1.517(5) ?
C9_3 O9_3 . 1.219(5) ?
C9_3 N10_3 . 1.330(5) ?
N10_3 C10A_3 . 1.450(5) ?
C10A_3 C10B_3 . 1.520(6) ?
C10A_3 C10_3 . 1.530(5) ?
C10B_3 C102_3 . 1.500(9) ?
C10B_3 C101_3 . 1.580(11) ?
C101_3 C10D_3 . 1.464(12) ?
C10_3 O10T_3 . 1.240(5) ?
C10_3 O10_3 . 1.255(4) ?
N1_4 C6_4 . 1.358(5) ?
N1_4 C2_4 . 1.382(5) ?
N1_4 C7_4 . 1.474(5) ?
C2_4 O2_4 . 1.206(5) ?
C2_4 N3_4 . 1.396(5) ?
N3_4 C4_4 . 1.351(5) ?
C4_4 N4_4 . 1.293(5) ?
C4_4 C5_4 . 1.423(5) ?
C5_4 C6_4 . 1.335(6) ?
C7_4 C8_4 . 1.486(6) ?
C8_4 C9_4 . 1.508(5) ?
C9_4 O9_4 . 1.225(5) ?
C9_4 N10_4 . 1.310(5) ?
N10_4 C10A_4 . 1.457(4) ?
C10A_4 C10_4 . 1.536(5) ?
C10A_4 C10B_4 . 1.541(5) ?
C10B_4 C101_4 . 1.507(6) ?
C10B_4 C102_4 . 1.530(6) ?
C101_4 C10D_4 . 1.529(7) ?
C10_4 O10T_4 . 1.229(4) ?
C10_4 O10_4 . 1.258(4) ?

loop_
_geom_hbond_atom_site_label_D
_geom_hbond_atom_site_label_H
_geom_hbond_atom_site_label_A
_geom_hbond_site_symmetry_A
_geom_hbond_distance_DH
_geom_hbond_distance_HA
_geom_hbond_distance_DA
_geom_hbond_angle_DHA
_geom_hbond_publ_flag
N3\_1 H3\_1 O10T\_2 6_554 0.86 1.78 2.635(4) 172 yes
N4\_1 H4A\_1 O10\_2 6_554 0.87 1.93 2.784(4) 165 yes
N4\_1 H4B\_1 O\_5 . 0.85 2.10 2.942(4) 171 yes
N10\_1 H10\_1 O\_7 . 0.86 2.01 2.849(4) 165 yes
N3\_2 H3\_2 O10T\_1 6_554 0.86 1.80 2.657(4) 171 yes
N4\_2 H4A\_2 O10\_1 6_554 0.86 1.94 2.788(4) 173 yes
N4\_2 H4B\_2 O\_6 . 0.87 2.03 2.890(4) 172 yes
N10\_2 H10\_2 O\_8 . 0.86 2.02 2.872(4) 172 yes
N3\_3 H3\_3 O10T\_4 . 0.86 1.89 2.745(4) 173 yes
N4\_3 H4A\_3 O10\_4 . 0.87 1.90 2.763(4) 173 yes
N4\_3 H4B\_3 O\_6 . 0.86 2.01 2.852(4) 170 yes
N10\_3 H10\_3 O\_12 . 0.86 2.33 3.167(11) 164 yes
N3\_4 H3\_4 O10T\_3 1_556 0.86 1.90 2.756(4) 173 yes
N4\_4 H4A\_4 O10\_3 1_556 0.86 1.89 2.739(4) 169 yes
N4\_4 H4B\_4 O\_5 2_654 0.86 1.97 2.829(4) 173 yes
N10\_4 H10\_4 O2\_3 4_556 0.86 2.45 3.211(4) 149 yes
O\_5 HA\_5 O\_11 4\_456 0.933 1.777 2.695(5) 167.1 yes
O\_5 HB\_5 O\_9 8\_557 1.018 1.713 2.725(5) 172.1 yes
O\_6 HA\_6 O10\_3 4\_557 0.998 1.901 2.775(4) 144.6 yes
O\_6 HB\_6 O_10 8_557 0.992 1.672 2.664(5) 178.0 yes
O_7 HA_7 O9_2 1_455 0.973 1.734 2.707(4) 177.9 yes
O_7 HB_7 O2_1 3_556 0.983 1.765 2.746(4) 176.3 yes
O_8 HA_8 O_7 8_557 0.954 1.803 2.757(5) 178.7 yes
O_8 HB_8 O2_2 3_656 0.984 2.159 3.138(4) 172.5 yes
O_9 HA_9 O10_1 . 0.981 1.899 2.874(5) 172.6 yes
O_9 HB_9 O10_4 6_555 0.972 1.833 2.803(4) 174.5 yes
O_10 HA_10 O10_1 . 1.009 1.719 2.724(4) 173.9 yes
O_10 HB_10 O10_4 6_555 1.012 1.919 2.928(5) 174.6 yes
O_11 HA_11 O10_3 1_556 0.992 1.823 2.814(5) 175.9 yes
O_11 HB_11 O10_2 5_544 0.972 1.716 2.688(5) 178.8 yes
O_12 HA_12 O_13 . 1.034 2.108 3.140(18) 175.9 yes
O_12 HB_12 O2_4 4_556 0.958 2.170 3.128(8) 178.0 yes
O_12 HA_12 N10_3 . 1.034 2.855 3.167(11) 97.8 yes
O_13 HA_13 O10T_3 . 0.957 1.886 2.831(10) 169.2 yes
O_13 HB_13 O9_4 2_755 1.066 1.927 2.983(9) 170.3 yes
O_14 H_14 O10T_4 . 0.995 1.856 2.850(3) 176.5 yes

loop_
_cod_related_entry_id
_cod_related_entry_database
_cod_related_entry_code
1 ChemSpider 30652258
